data_7023659
loop_
_publ_author_name
'Owczarek, Magdalena'
'Jakubas, Ryszard'
'Pietraszko, Adam'
'Medycki, Wojciech'
'Baran, Jan'

_publ_section_title
;
 Investigation of structure-properties relationship in a novel family of
 halogenoantimonates(iii) and halogenobismuthates(iii) with morpholinium
 cation: [NH2(C2H4)2O]MX4. Crystal structure, phase transitions and
 dynamics of molecules.
;
_journal_issue 42
_journal_name_full 'Dalton transactions (Cambridge, England : 2003)'
_journal_page_first 15069
_journal_page_last 15079
_journal_paper_doi 10.1039/c3dt51726h
_journal_volume 42
_journal_year 2013
_chemical_formula_sum 'C4 H10 Br4 N O Sb'
_chemical_formula_weight 529.52
_chemical_name_systematic
; 
 ? 
;
_space_group_IT_number 61
_symmetry_cell_setting orthorhombic
_symmetry_space_group_name_Hall '-P 2ac 2ab'
_symmetry_space_group_name_H-M 'P b c a'
_atom_sites_solution_hydrogens geom
_atom_sites_solution_primary direct
_atom_sites_solution_secondary difmap
_audit_creation_method SHELXL-97
_cell_angle_alpha 90.00
_cell_angle_beta 90.00
_cell_angle_gamma 90.00
_cell_formula_units_Z 8
_cell_length_a 12.273(5)
_cell_length_b 8.397(4)
_cell_length_c 23.276(8)
_cell_measurement_reflns_used 5358
_cell_measurement_temperature 100(2)
_cell_measurement_theta_max 28.6025
_cell_measurement_theta_min 2.9842
_cell_volume 2398.7(17)
_computing_cell_refinement 'CRYSALIS V171.33.32'
_computing_data_collection 'CRYSALIS V171.33.32'
_computing_data_reduction 'CRYSALIS V171.33.32'
_computing_structure_refinement 'SHELXL-97 (Sheldrick, 1997)'
_computing_structure_solution 'SHELXS-97 (Sheldrick, 1990)'
_diffrn_ambient_temperature 100(2)
_diffrn_measured_fraction_theta_full 0.999
_diffrn_measured_fraction_theta_max 0.961
_diffrn_measurement_device_type 'Xcalibur, Sapphire2, large Be window'
_diffrn_measurement_method '\w scans'
_diffrn_radiation_monochromator graphite
_diffrn_radiation_source 'fine-focus sealed tube'
_diffrn_radiation_type MoK\a
_diffrn_radiation_wavelength 0.71073
_diffrn_reflns_av_R_equivalents 0.0420
_diffrn_reflns_av_sigmaI/netI 0.0470
_diffrn_reflns_limit_h_max 15
_diffrn_reflns_limit_h_min -16
_diffrn_reflns_limit_k_max 11
_diffrn_reflns_limit_k_min -10
_diffrn_reflns_limit_l_max 31
_diffrn_reflns_limit_l_min -14
_diffrn_reflns_number 12066
_diffrn_reflns_theta_full 25.00
_diffrn_reflns_theta_max 28.66
_diffrn_reflns_theta_min 3.07
_exptl_absorpt_coefficient_mu 15.583
_exptl_absorpt_correction_T_max 0.3048
_exptl_absorpt_correction_T_min 0.1466
_exptl_absorpt_correction_type numerical
_exptl_absorpt_process_details 'CRYSALIS V171.33.32'
_exptl_crystal_colour yellow
_exptl_crystal_density_diffrn 2.933
_exptl_crystal_density_method 'not measured'
_exptl_crystal_description block
_exptl_crystal_F_000 1920
_exptl_crystal_size_max 0.20
_exptl_crystal_size_mid 0.20
_exptl_crystal_size_min 0.10
_refine_diff_density_max 0.787
_refine_diff_density_min -0.636
_refine_diff_density_rms 0.166
_refine_ls_extinction_method none
_refine_ls_goodness_of_fit_ref 0.859
_refine_ls_hydrogen_treatment mixed
_refine_ls_matrix_type full
_refine_ls_number_parameters 100
_refine_ls_number_reflns 2959
_refine_ls_number_restraints 2
_refine_ls_restrained_S_all 0.859
_refine_ls_R_factor_all 0.0441
_refine_ls_R_factor_gt 0.0244
_refine_ls_shift/su_max 0.001
_refine_ls_shift/su_mean 0.000
_refine_ls_structure_factor_coef Fsqd
_refine_ls_weighting_details 'calc w=1/[\s^2^(Fo^2^)+(0.0189P)^2^+0.0000P] where P=(Fo^2^+2Fc^2^)/3'
_refine_ls_weighting_scheme calc
_refine_ls_wR_factor_gt 0.0405
_refine_ls_wR_factor_ref 0.0426
_reflns_number_gt 2153
_reflns_number_total 2959
_reflns_threshold_expression >2sigma(I)
_cod_data_source_file c3dt51726h.txt
_cod_data_source_block mow1rabs
_cod_depositor_comments
;
The following automatic conversions were performed:

'_exptl_absorpt_correction_type' value 'NUMERICAL' changed to
'numerical' according to
/home/saulius/struct/CIF-dictionaries/cif_core.dic dictionary named
'cif_core.dic' version 2.4.2 from 2011-04-26.

Automatic conversion script
Id: cif_fix_values 1891 2012-01-12 08:04:46Z andrius 
;
_cod_database_code 7023659

loop_
_symmetry_equiv_pos_as_xyz
'x, y, z'
'-x+1/2, -y, z+1/2'
'-x, y+1/2, -z+1/2'
'x+1/2, -y+1/2, -z'
'-x, -y, -z'
'x-1/2, y, -z-1/2'
'x, -y-1/2, z-1/2'
'-x-1/2, y-1/2, z'

loop_
_atom_site_label
_atom_site_type_symbol
_atom_site_fract_x
_atom_site_fract_y
_atom_site_fract_z
_atom_site_U_iso_or_equiv
_atom_site_adp_type
_atom_site_occupancy
_atom_site_symmetry_multiplicity
_atom_site_calc_flag
_atom_site_refinement_flags
Sb1 Sb 0.66904(2) 0.46623(3) 0.371083(10) 0.01221(6) Uani 1 1 d .
Br2 Br 0.67697(3) 0.22263(5) 0.298444(16) 0.01938(10) Uani 1 1 d .
Br3 Br 0.65147(3) 0.76738(5) 0.440710(15) 0.01584(9) Uani 1 1 d .
Br4 Br 0.53879(3) 0.33193(5) 0.441007(16) 0.01720(9) Uani 1 1 d .
Br1 Br 0.51143(3) 0.57450(5) 0.309205(16) 0.01869(10) Uani 1 1 d .
C5 C 0.1506(3) 0.4397(5) 0.44322(15) 0.0161(8) Uani 1 1 d .
N4 N 0.0969(2) 0.3638(4) 0.39272(13) 0.0160(7) Uani 1 1 d D
C2 C 0.1945(3) 0.5504(5) 0.33152(17) 0.0224(10) Uani 1 1 d .
C6 C 0.2578(3) 0.5086(5) 0.42496(17) 0.0203(10) Uani 1 1 d .
C4 C 0.0856(3) 0.4801(5) 0.34452(16) 0.0182(9) Uani 1 1 d .
O1 O 0.2420(2) 0.6245(3) 0.38047(10) 0.0193(7) Uani 1 1 d .
HN41 H 0.0314 0.3207 0.4016 0.035 Uiso 1 1 d D
HN42 H 0.1425 0.2840 0.3812 0.048 Uiso 1 1 d D
H2A H 0.1882 0.6211 0.3044 0.038 Uiso 1 1 d .
H2B H 0.2443 0.4763 0.3201 0.023 Uiso 1 1 d .
H3A H 0.0584 0.4263 0.3147 0.023 Uiso 1 1 d .
H3B H 0.0305 0.5487 0.3556 0.020 Uiso 1 1 d .
H5A H 0.1028 0.5100 0.4527 0.008 Uiso 1 1 d .
H5B H 0.1618 0.3649 0.4761 0.017 Uiso 1 1 d .
H6A H 0.3117 0.4240 0.4127 0.009 Uiso 1 1 d .
H6B H 0.2883 0.5727 0.4560 0.025 Uiso 1 1 d .

loop_
_atom_site_aniso_label
_atom_site_aniso_U_11
_atom_site_aniso_U_22
_atom_site_aniso_U_33
_atom_site_aniso_U_23
_atom_site_aniso_U_13
_atom_site_aniso_U_12
Sb1 0.01130(12) 0.01368(13) 0.01167(12) -0.00029(11) -0.00015(10) 0.00069(11)
Br2 0.0211(2) 0.0213(2) 0.01572(19) -0.00553(17) -0.00359(16) 0.00599(19)
Br3 0.01310(18) 0.0205(2) 0.01387(18) -0.00207(16) 0.00076(15) -0.00028(17)
Br4 0.01394(18) 0.0209(2) 0.01675(19) 0.00275(16) 0.00153(16) -0.00205(17)
Br1 0.0183(2) 0.0225(2) 0.01518(19) -0.00223(17) -0.00434(16) 0.00746(18)
C5 0.019(2) 0.018(2) 0.0111(18) 0.0005(16) 0.0009(16) 0.0006(18)
N4 0.0110(16) 0.019(2) 0.0181(17) 0.0006(14) 0.0004(14) -0.0015(15)
C2 0.026(2) 0.024(3) 0.018(2) 0.0021(18) 0.0026(18) -0.006(2)
C6 0.021(2) 0.017(3) 0.024(2) -0.0009(17) -0.0006(18) -0.0016(19)
C4 0.021(2) 0.018(2) 0.0157(19) 0.0015(17) -0.0051(17) 0.0006(19)
O1 0.0245(15) 0.0178(17) 0.0156(14) -0.0012(11) -0.0008(12) -0.0053(13)

loop_
_atom_type_symbol
_atom_type_description
_atom_type_scat_dispersion_real
_atom_type_scat_dispersion_imag
_atom_type_scat_source
C C 0.0033 0.0016 'International Tables Vol C Tables 4.2.6.8 and 6.1.1.4'
H H 0.0000 0.0000 'International Tables Vol C Tables 4.2.6.8 and 6.1.1.4'
N N 0.0061 0.0033 'International Tables Vol C Tables 4.2.6.8 and 6.1.1.4'
O O 0.0106 0.0060 'International Tables Vol C Tables 4.2.6.8 and 6.1.1.4'
Br Br -0.2901 2.4595 'International Tables Vol C Tables 4.2.6.8 and 6.1.1.4'
Sb Sb -0.5866 1.5461 'International Tables Vol C Tables 4.2.6.8 and 6.1.1.4'

loop_
_geom_angle_atom_site_label_1
_geom_angle_atom_site_label_2
_geom_angle_atom_site_label_3
_geom_angle
_geom_angle_site_symmetry_1
_geom_angle_site_symmetry_3
Br4 Sb1 Br1 92.42(3) . .
Br4 Sb1 Br2 95.10(3) . .
Br1 Sb1 Br2 86.76(3) . .
Br4 Sb1 Br3 89.02(3) . .
Br1 Sb1 Br3 87.18(2) . .
Br2 Sb1 Br3 172.803(15) . .
Br4 Sb1 Br3 82.96(3) . 8_755
Br1 Sb1 Br3 169.245(16) . 8_755
Br2 Sb1 Br3 84.00(3) . 8_755
Br3 Sb1 Br3 102.39(3) . 8_755
Br4 Sb1 Br2 165.639(16) . 8_765
Br1 Sb1 Br2 85.07(3) . 8_765
Br2 Sb1 Br2 98.87(3) . 8_765
Br3 Sb1 Br2 76.74(3) . 8_765
Br3 Sb1 Br2 101.76(3) 8_755 8_765
N4 C5 C6 109.2(3) . .
C5 N4 C4 110.7(3) . .
O1 C2 C4 112.2(3) . .
O1 C6 C5 110.3(3) . .
C2 C4 N4 109.1(3) . .
C2 O1 C6 109.7(3) . .

loop_
_geom_bond_atom_site_label_1
_geom_bond_atom_site_label_2
_geom_bond_distance
_geom_bond_site_symmetry_2
Sb1 Br4 2.5448(7) .
Sb1 Br1 2.5774(8) .
Sb1 Br2 2.6556(10) .
Sb1 Br3 3.0113(12) .
Sb1 Br3 3.2042(9) 8_755
Sb1 Br2 3.3266(10) 8_765
C5 N4 1.490(5) .
C5 C6 1.499(5) .
N4 C4 1.494(5) .
C2 O1 1.423(5) .
C2 C4 1.492(5) .
C6 O1 1.434(5) .

loop_
_geom_hbond_atom_site_label_D
_geom_hbond_atom_site_label_H
_geom_hbond_atom_site_label_A
_geom_hbond_distance_DH
_geom_hbond_distance_HA
_geom_hbond_distance_DA
_geom_hbond_angle_DHA
_geom_hbond_site_symmetry_A
N4 HN42 O1 0.91 1.95 2.833(4) 162.0 8_655
N4 HN41 Br3 0.91 2.46 3.346(3) 165.0 8_655
